data_2016689
loop_
_publ_author_name
'Rodr\'iguez, Ricaurte'
'Nogueras, Manuel'
'Cobo, Justo'
'Low, John N.'
'Glidewell, Christopher'

_publ_section_title
;2-Amino-4-chloro-6-[<i>N</i>-methyl-<i>N</i>-(4-methylphenyl)amino]pyrimidine:
 formation <i>versus</i> fragmentation of hydrogen-bonded chains of edge-fused
 <i>R</i>~2~^2^(8) rings in 4,6-disubstituted 2-aminopyrimidines
;
_journal_coeditor_code SK3241
_journal_issue 7
_journal_name_full 'Acta Crystallographica Section C'
_journal_page_first o376
_journal_page_last o378
_journal_paper_doi 10.1107/S0108270108016405
_journal_volume 64
_journal_year 2008
_chemical_formula_iupac 'C12 H13 Cl N4'
_chemical_formula_moiety 'C12 H13 Cl N4'
_chemical_formula_sum 'C12 H13 Cl N4'
_chemical_formula_weight 248.71
_chemical_name_systematic
;
2-Amino-4-chloro-6-[<i>N</i>-methyl-<i>N</i>-(4-methylphenyl)amino]pyrimidine
;
_space_group_IT_number 14
_symmetry_cell_setting monoclinic
_symmetry_space_group_name_Hall '-P 2ybc'
_symmetry_space_group_name_H-M 'P 1 21/c 1'
_atom_sites_solution_hydrogens geom
_atom_sites_solution_primary direct
_atom_sites_solution_secondary difmap
_cell_angle_alpha 90.00
_cell_angle_beta 100.309(7)
_cell_angle_gamma 90.00
_cell_formula_units_Z 4
_cell_length_a 9.8184(5)
_cell_length_b 7.8683(7)
_cell_length_c 15.5719(16)
_cell_measurement_reflns_used 2720
_cell_measurement_temperature 120(2)
_cell_measurement_theta_max 27.51
_cell_measurement_theta_min 3.08
_cell_volume 1183.57(17)
_computing_cell_refinement 'DIRAX/LSQ (Duisenberg <i>et al.</i>,  2000)'
_computing_data_collection 'COLLECT (Hooft, 1999)'
_computing_data_reduction 'EVALCCD (Duisenberg <i>et al.</i>,  2003)'
_computing_molecular_graphics 'PLATON (Spek, 2003)'
_computing_publication_material 'SHELXL97 (Sheldrick, 2008) and PRPKAPPA (Ferguson, 1999)'
_computing_structure_refinement 'OSCAIL (McArdle, 2003) and SHELXL97 (Sheldrick, 2008)'
_computing_structure_solution 'SIR2004 (Burla <i>et al.</i>,  2005)'
_diffrn_ambient_temperature 120(2)
_diffrn_detector_area_resol_mean 9.091
_diffrn_measured_fraction_theta_full 0.998
_diffrn_measured_fraction_theta_max 0.998
_diffrn_measurement_device_type 'Bruker--Nonius KappaCCD'
_diffrn_measurement_method '\f and \w'
_diffrn_radiation_monochromator graphite
_diffrn_radiation_source 'Bruker--Nonius FR591 rotating anode'
_diffrn_radiation_type 'Mo K\a'
_diffrn_radiation_wavelength 0.71073
_diffrn_reflns_av_R_equivalents 0.0584
_diffrn_reflns_av_sigmaI/netI 0.0347
_diffrn_reflns_limit_h_max 12
_diffrn_reflns_limit_h_min -12
_diffrn_reflns_limit_k_max 10
_diffrn_reflns_limit_k_min -10
_diffrn_reflns_limit_l_max 20
_diffrn_reflns_limit_l_min -20
_diffrn_reflns_number 29284
_diffrn_reflns_theta_full 27.51
_diffrn_reflns_theta_max 27.51
_diffrn_reflns_theta_min 3.08
_diffrn_standards_decay_% 0
_diffrn_standards_number 0
_exptl_absorpt_coefficient_mu 0.305
_exptl_absorpt_correction_T_max 0.936
_exptl_absorpt_correction_T_min 0.885
_exptl_absorpt_correction_type multi-scan
_exptl_absorpt_process_details '(SADABS; Sheldrick, 2003)'
_exptl_crystal_colour colourless
_exptl_crystal_density_diffrn 1.396
_exptl_crystal_density_method 'not measured'
_exptl_crystal_description block
_exptl_crystal_F_000 520
_exptl_crystal_size_max 0.41
_exptl_crystal_size_mid 0.25
_exptl_crystal_size_min 0.22
_refine_diff_density_max 0.443
_refine_diff_density_min -0.297
_refine_ls_extinction_method none
_refine_ls_goodness_of_fit_ref 1.100
_refine_ls_hydrogen_treatment constr
_refine_ls_matrix_type full
_refine_ls_number_parameters 156
_refine_ls_number_reflns 2720
_refine_ls_number_restraints 0
_refine_ls_restrained_S_all 1.100
_refine_ls_R_factor_all 0.0813
_refine_ls_R_factor_gt 0.0481
_refine_ls_shift/su_max 0.001
_refine_ls_shift/su_mean 0.000
_refine_ls_structure_factor_coef Fsqd
_refine_ls_weighting_details 'w=1/[\s^2^(Fo^2^)+(0.0499P)^2^+1.245P] where P=(Fo^2^+2Fc^2^)/3'
_refine_ls_weighting_scheme calc
_refine_ls_wR_factor_gt 0.1073
_refine_ls_wR_factor_ref 0.1281
_reflns_number_gt 1933
_reflns_number_total 2720
_reflns_threshold_expression I>2\s(I)
_cod_data_source_file sk3241.cif
_cod_data_source_block I
_cod_depositor_comments
;
The following automatic conversions were performed:
'_exptl_absorpt_correction_type' value 'Multi-scan' changed to
'multi-scan' according to
'/home/saulius/struct/CIF-dictionaries/cif_core.dic' dictionary named
'cif_core.dic' version 2.4.1 from 2010-06-29.

Automatic conversion script
Id: cif_fix_enum 1527 2010-12-29 10:47:43Z saulius 

The following automatic conversions were performed:

'_exptl_absorpt_correction_type' value 'Multi-scan' changed to
'multi-scan' according to
/home/saulius/struct/CIF-dictionaries/cif_core.dic dictionary named
'cif_core.dic' version 2.4.1 from 2010-06-29.

Automatic conversion script
Id: cif_fix_values 1715 2011-07-08 13:25:40Z adriana 
;
_cod_original_sg_symbol_H-M 'P 21/c'
_cod_database_code 2016689
_cod_database_fobs_code 2016689

loop_
_symmetry_equiv_pos_as_xyz
'x, y, z'
'-x, y+1/2, -z+1/2'
'-x, -y, -z'
'x, -y-1/2, z-1/2'

loop_
_atom_site_type_symbol
_atom_site_label
_atom_site_fract_x
_atom_site_fract_y
_atom_site_fract_z
_atom_site_U_iso_or_equiv
_atom_site_adp_type
_atom_site_calc_flag
_atom_site_refinement_flags
_atom_site_occupancy
Cl Cl4 0.42043(6) 0.18477(7) 0.49308(4) 0.02783(18) Uani d . 1
N N1 0.36047(19) 0.6356(2) 0.65346(12) 0.0211(4) Uani d . 1
N N2 0.5017(2) 0.5031(3) 0.76763(13) 0.0317(5) Uani d . 1
N N3 0.45815(19) 0.3576(2) 0.63768(12) 0.0228(4) Uani d . 1
N N6 0.20445(19) 0.7550(2) 0.54132(12) 0.0223(4) Uani d . 1
C C2 0.4385(2) 0.4998(3) 0.68330(15) 0.0222(5) Uani d . 1
C C4 0.3943(2) 0.3631(3) 0.55480(15) 0.0209(5) Uani d . 1
C C5 0.3121(2) 0.4897(3) 0.51529(14) 0.0198(5) Uani d . 1
C C6 0.2934(2) 0.6275(3) 0.57035(14) 0.0194(5) Uani d . 1
C C61 0.1298(2) 0.7584(3) 0.45309(14) 0.0209(5) Uani d . 1
C C62 -0.0067(2) 0.7045(3) 0.43561(15) 0.0231(5) Uani d . 1
C C63 -0.0827(2) 0.7184(3) 0.35200(15) 0.0248(5) Uani d . 1
C C64 -0.0251(2) 0.7869(3) 0.28407(15) 0.0248(5) Uani d . 1
C C65 0.1137(2) 0.8356(3) 0.30266(16) 0.0267(5) Uani d . 1
C C66 0.1908(2) 0.8221(3) 0.38572(16) 0.0260(5) Uani d . 1
C C67 0.1798(3) 0.8975(3) 0.59714(15) 0.0266(5) Uani d . 1
C C68 -0.1113(3) 0.8110(4) 0.19497(16) 0.0338(6) Uani d . 1
H H2A 0.4962 0.5969 0.7976 0.038 Uiso d R 1
H H2B 0.5501 0.4144 0.7899 0.038 Uiso d R 1
H H5 0.2703 0.4859 0.4554 0.024 Uiso calc R 1
H H62 -0.0482 0.6580 0.4810 0.028 Uiso calc R 1
H H63 -0.1761 0.6804 0.3407 0.030 Uiso calc R 1
H H65 0.1562 0.8790 0.2570 0.032 Uiso calc R 1
H H66 0.2852 0.8563 0.3968 0.031 Uiso calc R 1
H H67A 0.1991 0.8616 0.6584 0.040 Uiso calc R 1
H H67B 0.0831 0.9339 0.5816 0.040 Uiso calc R 1
H H67C 0.2408 0.9923 0.5887 0.040 Uiso calc R 1
H H68A -0.0666 0.8941 0.1622 0.051 Uiso calc R 1
H H68B -0.2034 0.8523 0.2008 0.051 Uiso calc R 1
H H68C -0.1203 0.7023 0.1638 0.051 Uiso calc R 1

loop_
_atom_site_aniso_label
_atom_site_aniso_U_11
_atom_site_aniso_U_22
_atom_site_aniso_U_33
_atom_site_aniso_U_12
_atom_site_aniso_U_13
_atom_site_aniso_U_23
Cl4 0.0314(3) 0.0216(3) 0.0295(3) 0.0038(2) 0.0029(2) -0.0046(2)
N1 0.0218(10) 0.0229(10) 0.0170(9) 0.0019(8) -0.0005(8) 0.0003(8)
N2 0.0401(12) 0.0266(11) 0.0233(11) 0.0077(9) -0.0082(9) -0.0016(9)
N3 0.0231(10) 0.0236(10) 0.0201(10) 0.0021(8) -0.0002(8) 0.0019(8)
N6 0.0258(10) 0.0193(9) 0.0196(10) 0.0054(8) -0.0018(8) -0.0012(8)
C2 0.0207(11) 0.0228(12) 0.0219(12) 0.0002(9) 0.0003(9) 0.0005(9)
C4 0.0199(11) 0.0206(11) 0.0224(12) -0.0024(9) 0.0049(9) -0.0011(9)
C5 0.0186(11) 0.0223(11) 0.0176(11) -0.0003(9) 0.0003(8) 0.0002(9)
C6 0.0180(10) 0.0204(11) 0.0196(11) -0.0013(9) 0.0028(9) 0.0015(9)
C61 0.0246(11) 0.0165(11) 0.0198(11) 0.0033(9) -0.0005(9) -0.0011(9)
C62 0.0244(11) 0.0214(12) 0.0236(12) 0.0003(9) 0.0042(9) 0.0013(9)
C63 0.0224(12) 0.0237(13) 0.0267(13) 0.0008(9) -0.0002(10) -0.0034(10)
C64 0.0301(12) 0.0205(12) 0.0222(12) 0.0027(10) 0.0007(10) -0.0012(9)
C65 0.0304(13) 0.0272(13) 0.0229(12) -0.0019(10) 0.0053(10) 0.0023(10)
C66 0.0239(12) 0.0246(12) 0.0286(13) -0.0019(10) 0.0023(10) 0.0008(10)
C67 0.0288(13) 0.0239(12) 0.0257(13) 0.0055(10) 0.0010(10) -0.0032(10)
C68 0.0396(15) 0.0342(14) 0.0237(13) 0.0010(12) -0.0049(11) 0.0024(11)

loop_
_atom_type_symbol
_atom_type_description
_atom_type_scat_dispersion_real
_atom_type_scat_dispersion_imag
_atom_type_scat_source
C C 0.0033 0.0016 'International Tables Vol C Tables 4.2.6.8 and 6.1.1.4'
H H 0.0000 0.0000 'International Tables Vol C Tables 4.2.6.8 and 6.1.1.4'
Cl Cl 0.1484 0.1585 'International Tables Vol C Tables 4.2.6.8 and 6.1.1.4'
N N 0.0061 0.0033 'International Tables Vol C Tables 4.2.6.8 and 6.1.1.4'

loop_
_geom_angle_atom_site_label_1
_geom_angle_atom_site_label_2
_geom_angle_atom_site_label_3
_geom_angle
_geom_angle_publ_flag
C6 N1 C2 116.4(2) no
C2 N2 H2A 118.1 no
C2 N2 H2B 119.4 no
H2A N2 H2B 122.4 no
C4 N3 C2 113.24(19) no
C6 N6 C61 121.43(19) no
C6 N6 C67 122.28(19) no
C61 N6 C67 116.29(18) no
N1 C2 N2 117.0(2) no
N1 C2 N3 126.7(2) no
N2 C2 N3 116.2(2) no
N3 C4 C5 127.0(2) no
N3 C4 Cl4 114.71(17) no
C5 C4 Cl4 118.30(18) no
C4 C5 C6 114.8(2) no
C4 C5 H5 122.6 no
C6 C5 H5 122.6 no
N1 C6 N6 117.5(2) no
N1 C6 C5 121.7(2) no
N6 C6 C5 120.8(2) no
C62 C61 C66 119.6(2) no
C62 C61 N6 119.5(2) no
C66 C61 N6 120.9(2) no
C63 C62 C61 120.0(2) no
C63 C62 H62 120.0 no
C61 C62 H62 120.0 no
C62 C63 C64 121.4(2) no
C62 C63 H63 119.3 no
C64 C63 H63 119.3 no
C63 C64 C65 117.6(2) no
C63 C64 C68 120.7(2) no
C65 C64 C68 121.7(2) no
C66 C65 C64 121.7(2) no
C66 C65 H65 119.2 no
C64 C65 H65 119.2 no
C65 C66 C61 119.7(2) no
C65 C66 H66 120.1 no
C61 C66 H66 120.1 no
N6 C67 H67A 109.5 no
N6 C67 H67B 109.5 no
H67A C67 H67B 109.5 no
N6 C67 H67C 109.5 no
H67A C67 H67C 109.5 no
H67B C67 H67C 109.5 no
C64 C68 H68A 109.5 no
C64 C68 H68B 109.5 no
H68A C68 H68B 109.5 no
C64 C68 H68C 109.5 no
H68A C68 H68C 109.5 no
H68B C68 H68C 109.5 no

loop_
_geom_bond_atom_site_label_1
_geom_bond_atom_site_label_2
_geom_bond_distance
_geom_bond_publ_flag
Cl4 C4 1.745(2) no
N1 C6 1.345(3) no
N1 C2 1.348(3) no
N2 C2 1.348(3) no
N2 H2A 0.88 no
N2 H2B 0.88 no
N3 C4 1.331(3) no
N3 C2 1.358(3) no
N6 C6 1.353(3) no
N6 C61 1.437(3) no
N6 C67 1.465(3) no
C4 C5 1.358(3) no
C5 C6 1.415(3) no
C5 H5 0.95 no
C61 C62 1.386(3) no
C61 C66 1.391(3) no
C62 C63 1.384(3) no
C62 H62 0.95 no
C63 C64 1.394(3) no
C63 H63 0.95 no
C64 C65 1.395(3) no
C64 C68 1.503(3) no
C65 C66 1.381(3) no
C65 H65 0.95 no
C66 H66 0.95 no
C67 H67A 0.98 no
C67 H67B 0.98 no
C67 H67C 0.98 no
C68 H68A 0.98 no
C68 H68B 0.98 no
C68 H68C 0.98 no

loop_
_geom_hbond_atom_site_label_D
_geom_hbond_atom_site_label_H
_geom_hbond_atom_site_label_A
_geom_hbond_site_symmetry_A
_geom_hbond_distance_DH
_geom_hbond_distance_HA
_geom_hbond_distance_DA
_geom_hbond_angle_DHA
_geom_hbond_publ_flag
N2 H2A N3 2_656 0.88 2.29 3.147(3) 163 y
N2 H2B N1 2_646 0.88 2.47 3.333(3) 168 y
C63 H63 Cg 3_566 0.95 2.68 3.517(2) 147 y

loop_
_geom_torsion_atom_site_label_1
_geom_torsion_atom_site_label_2
_geom_torsion_atom_site_label_3
_geom_torsion_atom_site_label_4
_geom_torsion
_geom_torsion_publ_flag
C6 N1 C2 N2 -177.3(2) no
C6 N1 C2 N3 1.2(3) no
C4 N3 C2 N1 2.1(3) no
C4 N3 C2 N2 -179.4(2) no
C2 N3 C4 C5 -2.3(3) no
C2 N3 C4 Cl4 178.48(16) no
N3 C4 C5 C6 -0.7(3) no
Cl4 C4 C5 C6 178.46(16) no
C2 N1 C6 N6 174.1(2) no
C2 N1 C6 C5 -4.6(3) no
C61 N6 C6 N1 179.02(19) no
C67 N6 C6 N1 -0.3(3) no
C61 N6 C6 C5 -2.3(3) no
C67 N6 C6 C5 178.4(2) no
C4 C5 C6 N1 4.4(3) no
C4 C5 C6 N6 -174.2(2) no
C6 N6 C61 C62 99.8(3) no
C67 N6 C61 C62 -80.9(3) no
C6 N6 C61 C66 -83.1(3) no
C67 N6 C61 C66 96.2(3) no
C66 C61 C62 C63 -1.7(3) no
N6 C61 C62 C63 175.4(2) no
C61 C62 C63 C64 -0.4(3) no
C62 C63 C64 C65 2.2(3) no
C62 C63 C64 C68 -176.2(2) no
C63 C64 C65 C66 -2.1(4) no
C68 C64 C65 C66 176.3(2) no
C64 C65 C66 C61 0.1(4) no
C62 C61 C66 C65 1.8(4) no
N6 C61 C66 C65 -175.3(2) no

loop_
_cod_related_entry_id
_cod_related_entry_database
_cod_related_entry_code
1 ChemSpider 24726239
